data_9009480
loop_
_publ_author_name
'Kimata, M.'

_publ_section_title
;
 Crystal structure of KBSi3O8 isostructural with danburite
;
_journal_name_full 'Mineralogical Magazine'
_journal_page_first 157
_journal_page_last 164
_journal_paper_doi 10.1180/minmag.1993.057.386.15
_journal_volume 57
_journal_year 1993
_chemical_formula_structural KBSi3O8
_chemical_formula_sum 'B K O8 Si3'
_space_group_IT_number 62
_symmetry_space_group_name_Hall '-P 2c 2n'
_symmetry_space_group_name_H-M 'P n a m'
_cell_angle_alpha 90
_cell_angle_beta 90
_cell_angle_gamma 90
_cell_formula_units_Z 4
_cell_length_a 8.683
_cell_length_b 9.253
_cell_length_c 8.272
_cell_volume 664.604
_database_code_amcsd 0014498
_exptl_crystal_density_diffrn 2.620
_cod_original_formula_sum 'K (B Si3) O8'
_cod_database_code 9009480
_amcsd_formula_title KBSi3O8

loop_
_space_group_symop_operation_xyz
x,y,z
x,y,1/2-z
-x,-y,1/2+z
1/2-x,1/2+y,1/2+z
1/2+x,1/2-y,1/2-z
1/2+x,1/2-y,z
1/2-x,1/2+y,-z
-x,-y,-z

loop_
_atom_site_aniso_label
_atom_site_aniso_U_11
_atom_site_aniso_U_22
_atom_site_aniso_U_33
_atom_site_aniso_U_12
_atom_site_aniso_U_13
_atom_site_aniso_U_23
K 0.02063 0.02082 0.02357 -0.00163 0.00000 0.00000
BT1 0.01451 0.01301 0.01387 0.00163 0.00036 0.00465
SiT1 0.01451 0.01301 0.01387 0.00163 0.00036 0.00465
BT2 0.01260 0.01301 0.00901 0.00122 0.00036 0.00194
SiT2 0.01260 0.01301 0.00901 0.00122 0.00036 0.00194
O1 0.01833 0.00998 0.02011 -0.00326 -0.00400 0.00078
O2 0.01146 0.01908 0.01387 0.00081 -0.00582 -0.00039
O3 0.01795 0.02082 0.00971 0.00000 -0.00255 0.00233
O4 0.00993 0.02039 0.00728 0.00285 0.00000 0.00000
O5 0.00878 0.02386 0.02288 -0.00692 0.00000 0.00000

loop_
_atom_site_label
_atom_site_fract_x
_atom_site_fract_y
_atom_site_fract_z
_atom_site_occupancy
_atom_site_U_iso_or_equiv
_atom_site_type_symbol
_atom_site_attached_hydrogens
K 0.40020 0.07600 0.25000 1.00000 0.02166 K 0
BT1 0.28180 0.40710 0.42310 0.44100 0.01381 B 0
SiT1 0.28180 0.40710 0.42310 0.55900 0.01381 Si 0
BT2 0.07590 0.19160 -0.06620 0.05900 0.01153 B 0
SiT2 0.07590 0.19160 -0.06620 0.94100 0.01153 Si 0
O1 0.19980 0.06670 -0.02880 1.00000 0.01621 O 0
O2 0.15280 0.34570 -0.03730 1.00000 0.01482 O 0
O3 0.43020 0.32150 0.05350 1.00000 0.01621 O 0
O4 0.48470 0.67960 0.25000 1.00000 0.01267 O 0
O5 0.22240 0.38630 0.25000 1.00000 0.01862 O 0

loop_
_cod_changelog_entry_id
_cod_changelog_entry_author
_cod_changelog_entry_date
_cod_changelog_entry_text
1
;cod-tools version 3.8.0
Id: cif_guess_AMCSD_atom_types 9581 2023-05-17 12:35:41Z saulius
;
2023-05-23T09:17:24+03:00
;Derived atom types and hydrogen counts
from atom names that follow the AMCSD naming convention
(Wat == water, O-H == hydroxyl).
;

loop_
_cod_related_entry_id
_cod_related_entry_database
_cod_related_entry_code
1 AMCSD 0014498
